data_7217619
loop_
_publ_author_name
'Crowley, James D.'
'Scottwell, Synove O.'
'McAdam, C. John'
'Shaffer, Karl J.'

_publ_section_title
;
 5-Ferrocenyl-2,2 -bipyridine Ligands: synthesis, palladium(II) and
 copper(I) complexes, optical and electrochemical properties.
;
_journal_name_full 'RSC Advances'
_journal_paper_doi 10.1039/C4RA05333H
_journal_year 2014
_chemical_formula_sum 'C21 H18 Cl2 Fe N2 Pd'
_chemical_formula_weight 531.55
_chemical_name_systematic
; 
 ? 
;
_space_group_IT_number 14
_symmetry_cell_setting monoclinic
_symmetry_space_group_name_Hall '-P 2ybc'
_symmetry_space_group_name_H-M 'P 1 21/c 1'
_atom_sites_solution_hydrogens geom
_atom_sites_solution_primary direct
_atom_sites_solution_secondary difmap
_audit_creation_method SHELXL-97
_cell_angle_alpha 90.00
_cell_angle_beta 113.5980(10)
_cell_angle_gamma 90.00
_cell_formula_units_Z 4
_cell_length_a 16.5082(5)
_cell_length_b 7.4003(2)
_cell_length_c 16.7660(5)
_cell_measurement_reflns_used 5937
_cell_measurement_temperature 89(2)
_cell_measurement_theta_max 26.427
_cell_measurement_theta_min 2.446
_cell_volume 1876.95(10)
_computing_cell_refinement 'Bruker SAINT'
_computing_data_collection 'Bruker APEX2'
_computing_data_reduction 'Bruker SAINT'
_computing_molecular_graphics 'Bruker SHELXTL'
_computing_publication_material 'Bruker SHELXTL'
_computing_structure_refinement 'SHELXL-97 (Sheldrick, 2008)'
_computing_structure_solution 'SHELXS-97 (Sheldrick, 2008)'
_diffrn_ambient_temperature 89(2)
_diffrn_measured_fraction_theta_full 0.992
_diffrn_measured_fraction_theta_max 0.992
_diffrn_measurement_device_type 'Bruker APEX-II CCD'
_diffrn_measurement_method '\f and \w scans'
_diffrn_radiation_monochromator graphite
_diffrn_radiation_source 'fine-focus sealed tube'
_diffrn_radiation_type MoK\a
_diffrn_radiation_wavelength 0.71073
_diffrn_reflns_av_R_equivalents 0.0340
_diffrn_reflns_av_sigmaI/netI 0.0348
_diffrn_reflns_limit_h_max 20
_diffrn_reflns_limit_h_min -20
_diffrn_reflns_limit_k_max 6
_diffrn_reflns_limit_k_min -9
_diffrn_reflns_limit_l_max 20
_diffrn_reflns_limit_l_min -21
_diffrn_reflns_number 13161
_diffrn_reflns_theta_full 26.46
_diffrn_reflns_theta_max 26.46
_diffrn_reflns_theta_min 1.35
_exptl_absorpt_coefficient_mu 2.024
_exptl_absorpt_correction_T_max 0.6876
_exptl_absorpt_correction_T_min 0.5461
_exptl_absorpt_correction_type multi-scan
_exptl_absorpt_process_details 'SADABS (Bruker, 2009)'
_exptl_crystal_colour orange
_exptl_crystal_density_diffrn 1.888
_exptl_crystal_density_method 'not measured'
_exptl_crystal_description block
_exptl_crystal_F_000 1056
_exptl_crystal_size_max 0.34
_exptl_crystal_size_mid 0.24
_exptl_crystal_size_min 0.20
_refine_diff_density_max 0.570
_refine_diff_density_min -0.556
_refine_diff_density_rms 0.181
_refine_ls_extinction_method none
_refine_ls_goodness_of_fit_ref 1.218
_refine_ls_hydrogen_treatment constr
_refine_ls_matrix_type full
_refine_ls_number_parameters 245
_refine_ls_number_reflns 3844
_refine_ls_number_restraints 0
_refine_ls_restrained_S_all 1.218
_refine_ls_R_factor_all 0.0337
_refine_ls_R_factor_gt 0.0271
_refine_ls_shift/su_max 0.001
_refine_ls_shift/su_mean 0.000
_refine_ls_structure_factor_coef Fsqd
_refine_ls_weighting_details 'calc w=1/[\s^2^(Fo^2^)+(0.0418P)^2^+0.8569P] where P=(Fo^2^+2Fc^2^)/3'
_refine_ls_weighting_scheme calc
_refine_ls_wR_factor_gt 0.0752
_refine_ls_wR_factor_ref 0.0922
_reflns_number_gt 3418
_reflns_number_total 3844
_reflns_threshold_expression >2sigma(I)
_cod_data_source_file c4ra05333h2.cif
_cod_data_source_block sos086
_cod_depositor_comments
;
The following automatic conversions were performed:

'_symmetry_cell_setting' value 'Monoclinic' changed to 'monoclinic'
according to
/usr/data/users/saulius/crontab/automatic-downloads/rss-feeds/RSC/lib/dictionaries/cif_core.dic
dictionary named 'cif_core.dic' version 2.4.2 from 2011-04-26.

Automatic conversion script
Id: cif_fix_values 2281 2013-09-26 08:29:07Z andrius 
;
_cod_original_cell_volume 1876.95(9)
_cod_original_sg_symbol_H-M P2(1)/c
_cod_database_code 7217619

loop_
_symmetry_equiv_pos_as_xyz
'x, y, z'
'-x, y+1/2, -z+1/2'
'-x, -y, -z'
'x, -y-1/2, z-1/2'

loop_
_atom_site_label
_atom_site_type_symbol
_atom_site_fract_x
_atom_site_fract_y
_atom_site_fract_z
_atom_site_U_iso_or_equiv
_atom_site_adp_type
_atom_site_occupancy
_atom_site_symmetry_multiplicity
_atom_site_calc_flag
_atom_site_refinement_flags
Pd1 Pd 0.494444(16) 0.68658(3) 0.439844(15) 0.01396(10) Uani 1 1 d .
Fe1 Fe 0.87021(3) 0.82427(6) 0.81845(3) 0.01612(13) Uani 1 1 d .
Cl1 Cl 0.40850(5) 0.55258(10) 0.30997(5) 0.02046(18) Uani 1 1 d .
Cl2 Cl 0.61648(5) 0.66678(10) 0.40752(5) 0.02034(19) Uani 1 1 d .
N1 N 0.39237(18) 0.7211(3) 0.47614(17) 0.0154(5) Uani 1 1 d .
N2 N 0.55950(18) 0.8093(3) 0.55623(18) 0.0153(6) Uani 1 1 d .
C1 C 0.3084(2) 0.6714(4) 0.4305(2) 0.0171(7) Uani 1 1 d .
H1 H 0.2942 0.6096 0.3769 0.021 Uiso 1 1 calc R
C2 C 0.2418(2) 0.7062(4) 0.4580(2) 0.0187(7) Uani 1 1 d .
C3 C 0.1478(2) 0.6493(5) 0.4029(2) 0.0221(7) Uani 1 1 d .
H3A H 0.1188 0.7430 0.3595 0.033 Uiso 1 1 calc R
H3B H 0.1154 0.6326 0.4402 0.033 Uiso 1 1 calc R
H3C H 0.1484 0.5354 0.3733 0.033 Uiso 1 1 calc R
C4 C 0.2632(2) 0.7978(4) 0.5360(2) 0.0212(7) Uani 1 1 d .
H4 H 0.2184 0.8263 0.5560 0.025 Uiso 1 1 calc R
C5 C 0.3499(2) 0.8477(4) 0.5846(2) 0.0204(7) Uani 1 1 d .
H5 H 0.3653 0.9092 0.6385 0.024 Uiso 1 1 calc R
C6 C 0.4141(2) 0.8066(4) 0.5535(2) 0.0155(7) Uani 1 1 d .
C7 C 0.5083(2) 0.8536(4) 0.5992(2) 0.0161(6) Uani 1 1 d .
C8 C 0.6467(2) 0.8457(4) 0.5931(2) 0.0156(6) Uani 1 1 d .
H8 H 0.6821 0.8154 0.5623 0.019 Uiso 1 1 calc R
C9 C 0.6866(2) 0.9258(4) 0.6743(2) 0.0168(6) Uani 1 1 d .
C10 C 0.6328(2) 0.9713(4) 0.7177(2) 0.0170(6) Uani 1 1 d .
H10 H 0.6577 1.0273 0.7733 0.020 Uiso 1 1 calc R
C11 C 0.5433(2) 0.9351(4) 0.6799(2) 0.0172(7) Uani 1 1 d .
H11 H 0.5064 0.9659 0.7090 0.021 Uiso 1 1 calc R
C12 C 0.7827(2) 0.9593(4) 0.7129(2) 0.0164(6) Uani 1 1 d .
C13 C 0.9202(2) 1.0686(4) 0.8023(2) 0.0221(7) Uani 1 1 d .
H13 H 0.9657 1.1354 0.8458 0.027 Uiso 1 1 calc R
C14 C 0.9322(2) 0.9380(4) 0.7461(2) 0.0227(7) Uani 1 1 d .
H14 H 0.9872 0.9019 0.7455 0.027 Uiso 1 1 calc R
C15 C 0.8476(2) 0.8702(4) 0.6906(2) 0.0195(7) Uani 1 1 d .
H15 H 0.8362 0.7814 0.6465 0.023 Uiso 1 1 calc R
C16 C 0.8278(2) 1.0821(4) 0.7821(2) 0.0197(7) Uani 1 1 d .
H16 H 0.8010 1.1593 0.8098 0.024 Uiso 1 1 calc R
C17 C 0.9433(3) 0.6113(5) 0.8899(2) 0.0299(8) Uani 1 1 d .
H17 H 0.9979 0.5686 0.8906 0.036 Uiso 1 1 calc R
C18 C 0.9328(2) 0.7448(5) 0.9459(2) 0.0284(8) Uani 1 1 d .
H18 H 0.9790 0.8081 0.9903 0.034 Uiso 1 1 calc R
C19 C 0.8414(2) 0.7667(5) 0.9238(2) 0.0262(8) Uani 1 1 d .
H19 H 0.8155 0.8470 0.9511 0.031 Uiso 1 1 calc R
C20 C 0.7951(2) 0.6491(5) 0.8541(2) 0.0278(8) Uani 1 1 d .
H20 H 0.7327 0.6362 0.8263 0.033 Uiso 1 1 calc R
C21 C 0.8584(3) 0.5536(4) 0.8332(2) 0.0281(8) Uani 1 1 d .
H21 H 0.8457 0.4656 0.7885 0.034 Uiso 1 1 calc R

loop_
_atom_site_aniso_label
_atom_site_aniso_U_11
_atom_site_aniso_U_22
_atom_site_aniso_U_33
_atom_site_aniso_U_23
_atom_site_aniso_U_13
_atom_site_aniso_U_12
Pd1 0.01556(16) 0.01529(16) 0.01151(15) -0.00005(8) 0.00591(12) 0.00029(9)
Fe1 0.0164(3) 0.0161(3) 0.0145(3) 0.00159(17) 0.0049(2) -0.00181(17)
Cl1 0.0238(4) 0.0231(4) 0.0148(4) -0.0035(3) 0.0080(3) -0.0039(3)
Cl2 0.0199(4) 0.0258(4) 0.0189(4) -0.0022(3) 0.0114(4) -0.0005(3)
N1 0.0171(14) 0.0144(12) 0.0143(13) 0.0024(11) 0.0059(12) 0.0014(11)
N2 0.0185(15) 0.0145(13) 0.0135(14) 0.0031(10) 0.0072(12) 0.0032(10)
C1 0.0186(17) 0.0155(16) 0.0151(16) 0.0011(12) 0.0046(14) -0.0006(12)
C2 0.0153(17) 0.0188(16) 0.0183(17) 0.0044(13) 0.0028(14) 0.0044(13)
C3 0.0171(17) 0.0261(17) 0.0224(18) -0.0025(14) 0.0070(15) -0.0042(14)
C4 0.0215(18) 0.0235(17) 0.0231(18) 0.0003(14) 0.0136(16) 0.0022(13)
C5 0.0235(18) 0.0215(16) 0.0173(17) -0.0013(14) 0.0094(15) 0.0002(14)
C6 0.0161(16) 0.0156(16) 0.0142(16) 0.0034(12) 0.0055(14) 0.0024(12)
C7 0.0195(17) 0.0140(14) 0.0150(16) 0.0025(13) 0.0073(14) 0.0030(13)
C8 0.0149(16) 0.0161(15) 0.0164(16) 0.0031(13) 0.0069(14) 0.0012(12)
C9 0.0168(16) 0.0146(15) 0.0175(16) 0.0058(12) 0.0053(14) 0.0018(12)
C10 0.0216(16) 0.0158(15) 0.0125(15) 0.0001(12) 0.0059(13) 0.0000(13)
C11 0.0198(16) 0.0179(15) 0.0164(16) 0.0025(13) 0.0098(14) 0.0044(13)
C12 0.0191(16) 0.0155(15) 0.0129(15) 0.0029(12) 0.0047(13) -0.0018(12)
C13 0.0204(17) 0.0204(16) 0.0213(18) 0.0050(14) 0.0038(15) -0.0056(13)
C14 0.0184(17) 0.0271(18) 0.0232(18) 0.0104(14) 0.0091(15) 0.0014(14)
C15 0.0195(17) 0.0221(16) 0.0156(16) 0.0021(14) 0.0058(14) -0.0020(14)
C16 0.0244(17) 0.0129(15) 0.0203(17) 0.0032(13) 0.0073(15) -0.0018(13)
C17 0.032(2) 0.0292(19) 0.033(2) 0.0156(17) 0.0175(18) 0.0084(17)
C18 0.029(2) 0.0333(19) 0.0181(18) 0.0083(16) 0.0042(16) -0.0054(17)
C19 0.032(2) 0.0281(18) 0.0227(19) 0.0070(16) 0.0152(17) -0.0007(16)
C20 0.0211(18) 0.0324(19) 0.027(2) 0.0110(16) 0.0072(16) -0.0065(15)
C21 0.044(2) 0.0147(16) 0.0272(19) 0.0031(14) 0.0156(18) -0.0051(15)

loop_
_atom_type_symbol
_atom_type_description
_atom_type_scat_dispersion_real
_atom_type_scat_dispersion_imag
_atom_type_scat_source
C C 0.0033 0.0016 'International Tables Vol C Tables 4.2.6.8 and 6.1.1.4'
H H 0.0000 0.0000 'International Tables Vol C Tables 4.2.6.8 and 6.1.1.4'
N N 0.0061 0.0033 'International Tables Vol C Tables 4.2.6.8 and 6.1.1.4'
Cl Cl 0.1484 0.1585 'International Tables Vol C Tables 4.2.6.8 and 6.1.1.4'
Fe Fe 0.3463 0.8444 'International Tables Vol C Tables 4.2.6.8 and 6.1.1.4'
Pd Pd -0.9988 1.0072 'International Tables Vol C Tables 4.2.6.8 and 6.1.1.4'

loop_
_geom_angle_atom_site_label_1
_geom_angle_atom_site_label_2
_geom_angle_atom_site_label_3
_geom_angle
N1 Pd1 N2 80.68(11)
N1 Pd1 Cl2 174.95(8)
N2 Pd1 Cl2 94.54(8)
N1 Pd1 Cl1 93.84(8)
N2 Pd1 Cl1 174.49(8)
Cl2 Pd1 Cl1 90.92(3)
C21 Fe1 C16 156.63(15)
C21 Fe1 C12 121.16(14)
C16 Fe1 C12 40.91(13)
C21 Fe1 C20 40.66(15)
C16 Fe1 C20 120.36(14)
C12 Fe1 C20 105.24(14)
C21 Fe1 C19 67.95(15)
C16 Fe1 C19 106.37(14)
C12 Fe1 C19 121.41(14)
C20 Fe1 C19 40.35(15)
C21 Fe1 C13 161.15(14)
C16 Fe1 C13 40.86(13)
C12 Fe1 C13 68.69(13)
C20 Fe1 C13 157.28(15)
C19 Fe1 C13 122.80(15)
C21 Fe1 C15 107.66(14)
C16 Fe1 C15 68.62(13)
C12 Fe1 C15 40.84(12)
C20 Fe1 C15 122.23(14)
C19 Fe1 C15 157.96(14)
C13 Fe1 C15 68.32(13)
C21 Fe1 C18 67.96(15)
C16 Fe1 C18 123.29(15)
C12 Fe1 C18 158.32(14)
C20 Fe1 C18 67.96(15)
C19 Fe1 C18 40.26(14)
C13 Fe1 C18 109.19(14)
C15 Fe1 C18 160.16(15)
C21 Fe1 C17 40.29(15)
C16 Fe1 C17 160.63(15)
C12 Fe1 C17 158.06(14)
C20 Fe1 C17 68.04(15)
C19 Fe1 C17 67.84(15)
C13 Fe1 C17 125.45(15)
C15 Fe1 C17 123.73(14)
C18 Fe1 C17 40.49(15)
C21 Fe1 C14 124.66(14)
C16 Fe1 C14 68.47(13)
C12 Fe1 C14 68.56(13)
C20 Fe1 C14 159.62(15)
C19 Fe1 C14 159.45(15)
C13 Fe1 C14 40.44(14)
C15 Fe1 C14 40.59(13)
C18 Fe1 C14 124.75(14)
C17 Fe1 C14 110.06(14)
C1 N1 C6 119.4(3)
C1 N1 Pd1 126.1(2)
C6 N1 Pd1 114.4(2)
C8 N2 C7 119.2(3)
C8 N2 Pd1 126.1(2)
C7 N2 Pd1 114.7(2)
N1 C1 C2 122.7(3)
N1 C1 H1 118.6
C2 C1 H1 118.6
C1 C2 C4 118.1(3)
C1 C2 C3 120.3(3)
C4 C2 C3 121.6(3)
C2 C3 H3A 109.5
C2 C3 H3B 109.5
H3A C3 H3B 109.5
C2 C3 H3C 109.5
H3A C3 H3C 109.5
H3B C3 H3C 109.5
C5 C4 C2 119.9(3)
C5 C4 H4 120.0
C2 C4 H4 120.0
C4 C5 C6 119.0(3)
C4 C5 H5 120.5
C6 C5 H5 120.5
N1 C6 C5 120.8(3)
N1 C6 C7 115.2(3)
C5 C6 C7 123.9(3)
N2 C7 C11 121.5(3)
N2 C7 C6 114.9(3)
C11 C7 C6 123.6(3)
N2 C8 C9 122.5(3)
N2 C8 H8 118.8
C9 C8 H8 118.8
C8 C9 C10 117.6(3)
C8 C9 C12 120.5(3)
C10 C9 C12 121.9(3)
C11 C10 C9 120.0(3)
C11 C10 H10 120.0
C9 C10 H10 120.0
C7 C11 C10 119.2(3)
C7 C11 H11 120.4
C10 C11 H11 120.4
C16 C12 C15 107.8(3)
C16 C12 C9 125.6(3)
C15 C12 C9 126.5(3)
C16 C12 Fe1 69.46(18)
C15 C12 Fe1 69.93(18)
C9 C12 Fe1 124.1(2)
C14 C13 C16 108.1(3)
C14 C13 Fe1 69.97(18)
C16 C13 Fe1 69.18(17)
C14 C13 H13 126.0
C16 C13 H13 126.0
Fe1 C13 H13 126.5
C13 C14 C15 108.2(3)
C13 C14 Fe1 69.59(19)
C15 C14 Fe1 69.56(18)
C13 C14 H14 125.9
C15 C14 H14 125.9
Fe1 C14 H14 126.5
C14 C15 C12 108.0(3)
C14 C15 Fe1 69.85(18)
C12 C15 Fe1 69.23(18)
C14 C15 H15 126.0
C12 C15 H15 126.0
Fe1 C15 H15 126.5
C12 C16 C13 108.0(3)
C12 C16 Fe1 69.63(17)
C13 C16 Fe1 69.96(18)
C12 C16 H16 126.0
C13 C16 H16 126.0
Fe1 C16 H16 126.0
C21 C17 C18 107.7(3)
C21 C17 Fe1 69.2(2)
C18 C17 Fe1 69.7(2)
C21 C17 H17 126.1
C18 C17 H17 126.1
Fe1 C17 H17 126.5
C19 C18 C17 107.9(3)
C19 C18 Fe1 69.8(2)
C17 C18 Fe1 69.8(2)
C19 C18 H18 126.1
C17 C18 H18 126.1
Fe1 C18 H18 125.9
C20 C19 C18 108.4(3)
C20 C19 Fe1 69.6(2)
C18 C19 Fe1 70.0(2)
C20 C19 H19 125.8
C18 C19 H19 125.8
Fe1 C19 H19 126.2
C19 C20 C21 107.7(3)
C19 C20 Fe1 70.07(19)
C21 C20 Fe1 69.5(2)
C19 C20 H20 126.2
C21 C20 H20 126.2
Fe1 C20 H20 125.9
C17 C21 C20 108.4(3)
C17 C21 Fe1 70.48(19)
C20 C21 Fe1 69.85(19)
C17 C21 H21 125.8
C20 C21 H21 125.8
Fe1 C21 H21 125.4

loop_
_geom_bond_atom_site_label_1
_geom_bond_atom_site_label_2
_geom_bond_distance
Pd1 N1 2.024(3)
Pd1 N2 2.027(3)
Pd1 Cl2 2.2909(8)
Pd1 Cl1 2.2943(8)
Fe1 C21 2.037(3)
Fe1 C16 2.039(3)
Fe1 C12 2.042(3)
Fe1 C20 2.042(3)
Fe1 C19 2.049(3)
Fe1 C13 2.050(3)
Fe1 C15 2.051(3)
Fe1 C18 2.052(3)
Fe1 C17 2.054(3)
Fe1 C14 2.055(3)
N1 C1 1.339(4)
N1 C6 1.356(4)
N2 C8 1.346(4)
N2 C7 1.352(4)
C1 C2 1.377(5)
C1 H1 0.9500
C2 C4 1.387(5)
C2 C3 1.513(4)
C3 H3A 0.9800
C3 H3B 0.9800
C3 H3C 0.9800
C4 C5 1.385(5)
C4 H4 0.9500
C5 C6 1.388(5)
C5 H5 0.9500
C6 C7 1.474(5)
C7 C11 1.379(4)
C8 C9 1.386(5)
C8 H8 0.9500
C9 C10 1.396(4)
C9 C12 1.476(4)
C10 C11 1.380(4)
C10 H10 0.9500
C11 H11 0.9500
C12 C16 1.426(4)
C12 C15 1.428(4)
C13 C14 1.419(5)
C13 C16 1.428(5)
C13 H13 0.9500
C14 C15 1.424(5)
C14 H14 0.9500
C15 H15 0.9500
C16 H16 0.9500
C17 C21 1.409(5)
C17 C18 1.421(6)
C17 H17 0.9500
C18 C19 1.411(5)
C18 H18 0.9500
C19 C20 1.411(5)
C19 H19 0.9500
C20 C21 1.417(5)
C20 H20 0.9500
C21 H21 0.9500
